data_4100297
loop_
_publ_author_name
'Donald J. Darensbourg'
'Ryan M. Mackiewicz'

_publ_section_title
;
Role of the Cocatalyst in the Copolymerization of CO2 and Cyclohexene Oxide
Utilizing Chromium Salen Complexes
;
_journal_name_full 'Journal of the American Chemical Society'
_journal_page_first 14026
_journal_page_last 14038
_journal_paper_doi 10.1021/ja053544f
_journal_volume 127
_journal_year 2005
_chemical_formula_sum 'C58 H59 Cl0.5 Cr0.5 N5 O3 P2'
_chemical_formula_weight 979.77
_space_group_IT_number 14
_symmetry_cell_setting monoclinic
_symmetry_space_group_name_Hall '-P 2ybc'
_symmetry_space_group_name_H-M 'P 1 21/c 1'
_cell_angle_alpha 90.00
_cell_angle_beta 90.546(3)
_cell_angle_gamma 90.00
_cell_formula_units_Z 8
_cell_length_a 27.264(4)
_cell_length_b 21.610(3)
_cell_length_c 17.695(3)
_cell_measurement_temperature 293(2)
_cell_volume 10425(3)
_diffrn_ambient_temperature 293(2)
_exptl_crystal_density_diffrn 1.249
_cod_depositor_comments
;
The following automatic conversions were performed:
'_symmetry_cell_setting' value 'Monoclinic' changed to 'monoclinic'
according to '/home/saulius/struct/CIF-dictionaries/cif_core.dic'
dictionary named 'cif_core.dic' version 2.4.1 from 2010-06-29.

Automatic conversion script
Id: cif_fix_enum 1527 2010-12-29 10:47:43Z saulius 
;
_cod_original_sg_symbol_H-M 'P 21/c'
_cod_original_formula_sum 'C58 H59 Cl0.50 Cr0.50 N5 O3 P2'
_cod_database_code 4100297

loop_
_symmetry_equiv_pos_as_xyz
'x, y, z'
'-x, y+1/2, -z+1/2'
'-x, -y, -z'
'x, -y-1/2, z-1/2'

loop_
_atom_site_label
_atom_site_type_symbol
_atom_site_fract_x
_atom_site_fract_y
_atom_site_fract_z
_atom_site_U_iso_or_equiv
_atom_site_adp_type
_atom_site_occupancy
_atom_site_symmetry_multiplicity
_atom_site_calc_flag
_atom_site_refinement_flags
_atom_site_disorder_assembly
_atom_site_disorder_group
Cr1 Cr 0.24588(7) 1.02553(9) 0.07024(11) 0.0286(5) Uani 1 1 d . . .
Cl1 Cl 0.23967(11) 0.12870(18) 0.41849(19) 0.0416(9) Uani 1 1 d . . .
P1 P 0.02417(11) 0.27925(16) 0.63789(19) 0.0289(8) Uani 1 1 d . . .
P2 P -0.01495(12) 0.18860(16) 0.74836(19) 0.0308(8) Uani 1 1 d . . .
P3 P 0.45904(11) 0.28141(16) 0.65323(19) 0.0286(8) Uani 1 1 d . . .
P4 P 0.49821(12) 0.18693(16) 0.75908(19) 0.0302(8) Uani 1 1 d . . .
O1 O 0.2313(3) 1.0018(4) -0.0330(5) 0.034(2) Uani 1 1 d . . .
O2 O 0.2664(3) 0.9476(4) 0.1120(5) 0.034(2) Uani 1 1 d . . .
O3 O 0.2424(3) 0.1692(5) 0.3544(5) 0.046(3) Uani 1 1 d . . .
O4 O 0.2330(4) 0.1645(6) 0.4839(5) 0.069(3) Uani 1 1 d . . .
O5 O 0.2850(3) 0.0950(5) 0.4260(5) 0.047(3) Uani 1 1 d . . .
O6 O 0.2007(3) 0.0856(5) 0.4085(6) 0.066(3) Uani 1 1 d . . .
N1 N 0.2286(4) 1.1140(5) 0.0418(6) 0.035(3) Uani 1 1 d . . .
N2 N 0.2596(4) 1.0644(5) 0.1716(6) 0.033(3) Uani 1 1 d . . .
N3 N 0.1769(4) 1.0070(6) 0.1033(6) 0.045(3) Uani 1 1 d . . .
N4 N 0.1371(4) 1.0235(5) 0.0830(6) 0.034(3) Uani 1 1 d . . .
N5 N 0.0980(4) 1.0378(6) 0.0673(7) 0.053(3) Uani 1 1 d . . .
N6 N 0.3157(4) 1.0459(5) 0.0373(6) 0.044(3) Uani 1 1 d . . .
N7 N 0.3534(4) 1.0275(5) 0.0606(6) 0.032(3) Uani 1 1 d . . .
N8 N 0.3917(5) 1.0115(6) 0.0789(7) 0.055(4) Uani 1 1 d . . .
N9 N 0.0089(4) 0.2151(4) 0.6742(6) 0.031(3) Uani 1 1 d . . .
N10 N 0.4753(3) 0.2158(4) 0.6840(5) 0.027(2) Uani 1 1 d . . .
C1 C 0.2360(4) 1.0348(6) -0.0947(7) 0.032(3) Uani 1 1 d . . .
C2 C 0.2415(4) 1.0066(6) -0.1661(7) 0.026(3) Uani 1 1 d . . .
C3 C 0.2447(4) 1.0439(6) -0.2291(7) 0.030(3) Uani 1 1 d . . .
H3 H 0.2480 1.0244 -0.2756 0.036 Uiso 1 1 calc R . .
C4 C 0.2435(5) 1.1086(6) -0.2291(7) 0.032(3) Uani 1 1 d . . .
C5 C 0.2377(4) 1.1360(6) -0.1598(7) 0.032(3) Uani 1 1 d . . .
H5 H 0.2353 1.1788 -0.1576 0.038 Uiso 1 1 calc R . .
C6 C 0.2352(4) 1.1020(6) -0.0916(7) 0.031(3) Uani 1 1 d . . .
C7 C 0.2432(5) 0.9352(6) -0.1721(7) 0.034(3) Uani 1 1 d . . .
C8 C 0.1972(5) 0.9054(6) -0.1413(8) 0.047(4) Uani 1 1 d . . .
H8A H 0.1690 0.9218 -0.1671 0.071 Uiso 1 1 calc R . .
H8B H 0.1949 0.9139 -0.0882 0.071 Uiso 1 1 calc R . .
H8C H 0.1987 0.8615 -0.1490 0.071 Uiso 1 1 calc R . .
C9 C 0.2889(5) 0.9116(6) -0.1259(7) 0.041(4) Uani 1 1 d . . .
H9A H 0.2854 0.9227 -0.0737 0.061 Uiso 1 1 calc R . .
H9B H 0.3181 0.9301 -0.1455 0.061 Uiso 1 1 calc R . .
H9C H 0.2911 0.8674 -0.1302 0.061 Uiso 1 1 calc R . .
C10 C 0.2500(5) 0.9126(6) -0.2525(7) 0.040(4) Uani 1 1 d . . .
H10A H 0.2514 0.8682 -0.2529 0.061 Uiso 1 1 calc R . .
H10B H 0.2799 0.9291 -0.2723 0.061 Uiso 1 1 calc R . .
H10C H 0.2229 0.9262 -0.2833 0.061 Uiso 1 1 calc R . .
C11 C 0.2491(5) 1.1452(6) -0.3013(7) 0.036(3) Uani 1 1 d . . .
C12 C 0.2738(5) 1.1096(7) -0.3631(7) 0.052(4) Uani 1 1 d . . .
H12A H 0.3043 1.0929 -0.3444 0.077 Uiso 1 1 calc R . .
H12B H 0.2802 1.1367 -0.4048 0.077 Uiso 1 1 calc R . .
H12C H 0.2529 1.0764 -0.3796 0.077 Uiso 1 1 calc R . .
C13 C 0.1996(4) 1.1646(6) -0.3303(7) 0.035(3) Uani 1 1 d . . .
H13A H 0.1791 1.1288 -0.3360 0.053 Uiso 1 1 calc R . .
H13B H 0.2031 1.1847 -0.3783 0.053 Uiso 1 1 calc R . .
H13C H 0.1850 1.1927 -0.2951 0.053 Uiso 1 1 calc R . .
C14 C 0.2785(5) 1.2045(6) -0.2865(8) 0.048(4) Uani 1 1 d . . .
H14A H 0.2617 1.2296 -0.2502 0.072 Uiso 1 1 calc R . .
H14B H 0.2818 1.2272 -0.3328 0.072 Uiso 1 1 calc R . .
H14C H 0.3105 1.1940 -0.2672 0.072 Uiso 1 1 calc R . .
C15 C 0.2289(5) 1.1362(6) -0.0248(7) 0.038(4) Uani 1 1 d . . .
H15 H 0.2245 1.1787 -0.0297 0.046 Uiso 1 1 calc R . .
C16 C 0.2226(5) 1.1531(6) 0.1101(8) 0.047(4) Uani 1 1 d . . .
H16A H 0.1902 1.1470 0.1310 0.057 Uiso 1 1 calc R . .
H16B H 0.2262 1.1964 0.0970 0.057 Uiso 1 1 calc R . .
C17 C 0.2618(5) 1.1346(6) 0.1680(8) 0.043(4) Uani 1 1 d . . .
H17A H 0.2939 1.1483 0.1520 0.051 Uiso 1 1 calc R . .
H17B H 0.2548 1.1526 0.2169 0.051 Uiso 1 1 calc R . .
C18 C 0.2624(4) 1.0375(6) 0.2349(8) 0.030(3) Uani 1 1 d . . .
H18 H 0.2652 1.0618 0.2781 0.036 Uiso 1 1 calc R . .
C19 C 0.2616(4) 0.9706(6) 0.2440(7) 0.030(3) Uani 1 1 d . . .
C20 C 0.2628(4) 0.9289(5) 0.1831(7) 0.024(3) Uani 1 1 d . . .
C21 C 0.2628(4) 0.8637(6) 0.2003(7) 0.031(3) Uani 1 1 d . . .
C22 C 0.2594(4) 0.8460(6) 0.2740(8) 0.035(3) Uani 1 1 d . . .
H22 H 0.2592 0.8037 0.2841 0.042 Uiso 1 1 calc R . .
C23 C 0.2562(4) 0.8870(7) 0.3367(7) 0.036(3) Uani 1 1 d . . .
C24 C 0.2572(4) 0.9481(6) 0.3192(7) 0.031(3) Uani 1 1 d . . .
H24 H 0.2549 0.9768 0.3583 0.037 Uiso 1 1 calc R . .
C25 C 0.2637(5) 0.8172(6) 0.1338(7) 0.032(3) Uani 1 1 d . . .
C26 C 0.2633(5) 0.7485(6) 0.1628(8) 0.044(4) Uani 1 1 d . . .
H26A H 0.2301 0.7353 0.1701 0.066 Uiso 1 1 calc R . .
H26B H 0.2810 0.7459 0.2098 0.066 Uiso 1 1 calc R . .
H26C H 0.2786 0.7223 0.1261 0.066 Uiso 1 1 calc R . .
C27 C 0.3119(4) 0.8255(6) 0.0900(7) 0.038(3) Uani 1 1 d . . .
H27A H 0.3130 0.7962 0.0494 0.057 Uiso 1 1 calc R . .
H27B H 0.3393 0.8188 0.1236 0.057 Uiso 1 1 calc R . .
H27C H 0.3134 0.8667 0.0699 0.057 Uiso 1 1 calc R . .
C28 C 0.2202(5) 0.8248(6) 0.0811(8) 0.047(4) Uani 1 1 d . . .
H28A H 0.1906 0.8153 0.1077 0.070 Uiso 1 1 calc R . .
H28B H 0.2235 0.7971 0.0390 0.070 Uiso 1 1 calc R . .
H28C H 0.2189 0.8667 0.0631 0.070 Uiso 1 1 calc R . .
C29 C 0.2528(5) 0.8609(6) 0.4170(7) 0.037(3) Uani 1 1 d . . .
C30 C 0.2087(5) 0.8179(7) 0.4218(8) 0.056(4) Uani 1 1 d . . .
H30A H 0.2052 0.8037 0.4728 0.084 Uiso 1 1 calc R . .
H30B H 0.2135 0.7831 0.3890 0.084 Uiso 1 1 calc R . .
H30C H 0.1796 0.8399 0.4066 0.084 Uiso 1 1 calc R . .
C31 C 0.2993(5) 0.8233(7) 0.4346(8) 0.058(5) Uani 1 1 d . . .
H31A H 0.3274 0.8498 0.4316 0.087 Uiso 1 1 calc R . .
H31B H 0.3023 0.7903 0.3986 0.087 Uiso 1 1 calc R . .
H31C H 0.2972 0.8063 0.4846 0.087 Uiso 1 1 calc R . .
C32 C 0.2460(6) 0.9112(7) 0.4749(8) 0.051(4) Uani 1 1 d . . .
H32A H 0.2735 0.9390 0.4736 0.076 Uiso 1 1 calc R . .
H32B H 0.2438 0.8931 0.5243 0.076 Uiso 1 1 calc R . .
H32C H 0.2164 0.9337 0.4638 0.076 Uiso 1 1 calc R . .
C33 C -0.0268(4) 0.3175(6) 0.5936(7) 0.027(3) Uani 1 1 d . . .
C34 C -0.0687(4) 0.2854(6) 0.5748(7) 0.032(3) Uani 1 1 d . . .
H34A H -0.0714 0.2443 0.5899 0.038 Uiso 1 1 calc R . .
C35 C -0.1072(4) 0.3119(6) 0.5341(7) 0.038(3) Uani 1 1 d . . .
H35A H -0.1354 0.2895 0.5232 0.046 Uiso 1 1 calc R . .
C36 C -0.1022(5) 0.3748(7) 0.5093(8) 0.044(4) Uani 1 1 d . . .
H36A H -0.1270 0.3937 0.4812 0.052 Uiso 1 1 calc R . .
C37 C -0.0607(4) 0.4059(7) 0.5277(7) 0.035(3) Uani 1 1 d . . .
H37A H -0.0576 0.4466 0.5113 0.042 Uiso 1 1 calc R . .
C38 C -0.0226(4) 0.3803(6) 0.5698(7) 0.032(3) Uani 1 1 d . . .
H38A H 0.0050 0.4035 0.5821 0.038 Uiso 1 1 calc R . .
C39 C 0.0667(4) 0.2620(6) 0.5647(7) 0.026(3) Uani 1 1 d . . .
C40 C 0.0800(4) 0.2016(6) 0.5516(7) 0.035(3) Uani 1 1 d . . .
H40A H 0.0668 0.1697 0.5804 0.042 Uiso 1 1 calc R . .
C41 C 0.1143(5) 0.1882(7) 0.4937(8) 0.042(4) Uani 1 1 d . . .
H41A H 0.1249 0.1479 0.4854 0.051 Uiso 1 1 calc R . .
C42 C 0.1312(5) 0.2356(7) 0.4506(8) 0.044(4) Uani 1 1 d . . .
H42A H 0.1520 0.2268 0.4106 0.053 Uiso 1 1 calc R . .
C43 C 0.1184(5) 0.2969(7) 0.4646(8) 0.045(4) Uani 1 1 d . . .
H43A H 0.1311 0.3288 0.4354 0.054 Uiso 1 1 calc R . .
C44 C 0.0870(4) 0.3091(6) 0.5220(7) 0.029(3) Uani 1 1 d . . .
H44A H 0.0789 0.3499 0.5327 0.034 Uiso 1 1 calc R . .
C45 C 0.0528(4) 0.3304(6) 0.7031(7) 0.034(3) Uani 1 1 d . . .
C46 C 0.0269(5) 0.3754(6) 0.7429(7) 0.035(3) Uani 1 1 d . . .
H46A H -0.0061 0.3821 0.7314 0.042 Uiso 1 1 calc R . .
C47 C 0.0488(6) 0.4093(7) 0.7980(8) 0.050(4) Uani 1 1 d . . .
H47A H 0.0309 0.4387 0.8245 0.060 Uiso 1 1 calc R . .
C48 C 0.0983(5) 0.4000(7) 0.8149(8) 0.041(4) Uani 1 1 d . . .
H48A H 0.1133 0.4234 0.8526 0.049 Uiso 1 1 calc R . .
C49 C 0.1254(5) 0.3565(7) 0.7763(7) 0.041(4) Uani 1 1 d . . .
H49A H 0.1585 0.3505 0.7872 0.049 Uiso 1 1 calc R . .
C50 C 0.1019(4) 0.3221(6) 0.7209(7) 0.035(3) Uani 1 1 d . . .
H50A H 0.1196 0.2923 0.6948 0.042 Uiso 1 1 calc R . .
C51 C 0.0289(5) 0.1427(6) 0.7990(7) 0.032(3) Uani 1 1 d . . .
C52 C 0.0143(4) 0.1083(6) 0.8601(7) 0.036(3) Uani 1 1 d . . .
H52A H -0.0175 0.1124 0.8780 0.043 Uiso 1 1 calc R . .
C53 C 0.0467(5) 0.0675(7) 0.8953(8) 0.042(4) Uani 1 1 d . . .
H53A H 0.0360 0.0436 0.9356 0.050 Uiso 1 1 calc R . .
C54 C 0.0943(5) 0.0622(6) 0.8712(8) 0.041(4) Uani 1 1 d . . .
H54A H 0.1161 0.0358 0.8961 0.050 Uiso 1 1 calc R . .
C55 C 0.1097(5) 0.0962(6) 0.8098(8) 0.038(3) Uani 1 1 d . . .
H55A H 0.1417 0.0926 0.7927 0.045 Uiso 1 1 calc R . .
C56 C 0.0768(4) 0.1358(6) 0.7740(7) 0.032(3) Uani 1 1 d . . .
H56A H 0.0871 0.1584 0.7323 0.039 Uiso 1 1 calc R . .
C57 C -0.0369(5) 0.2452(6) 0.8131(7) 0.029(3) Uani 1 1 d . . .
C58 C -0.0111(5) 0.2665(7) 0.8741(7) 0.043(4) Uani 1 1 d . . .
H58A H 0.0196 0.2496 0.8848 0.052 Uiso 1 1 calc R . .
C59 C -0.0288(5) 0.3116(7) 0.9198(8) 0.045(4) Uani 1 1 d . . .
H59A H -0.0105 0.3233 0.9621 0.054 Uiso 1 1 calc R . .
C60 C -0.0729(5) 0.3405(7) 0.9056(8) 0.044(4) Uani 1 1 d . . .
H60A H -0.0843 0.3721 0.9364 0.053 Uiso 1 1 calc R . .
C61 C -0.0997(6) 0.3200(7) 0.8424(9) 0.055(4) Uani 1 1 d . . .
H61A H -0.1298 0.3384 0.8315 0.066 Uiso 1 1 calc R . .
C62 C -0.0832(5) 0.2739(6) 0.7960(8) 0.045(4) Uani 1 1 d . . .
H62A H -0.1016 0.2613 0.7543 0.054 Uiso 1 1 calc R . .
C63 C -0.0641(5) 0.1392(6) 0.7222(8) 0.037(3) Uani 1 1 d . . .
C64 C -0.0994(4) 0.1198(7) 0.7756(8) 0.043(4) Uani 1 1 d . . .
H64A H -0.0995 0.1360 0.8243 0.051 Uiso 1 1 calc R . .
C65 C -0.1341(5) 0.0758(7) 0.7530(10) 0.048(4) Uani 1 1 d . . .
H65A H -0.1566 0.0613 0.7880 0.058 Uiso 1 1 calc R . .
C66 C -0.1358(5) 0.0535(7) 0.6813(11) 0.053(4) Uani 1 1 d . . .
H66A H -0.1602 0.0256 0.6673 0.064 Uiso 1 1 calc R . .
C67 C -0.1009(5) 0.0724(6) 0.6284(9) 0.046(4) Uani 1 1 d . . .
H67A H -0.1017 0.0564 0.5796 0.055 Uiso 1 1 calc R . .
C68 C -0.0657(5) 0.1148(6) 0.6488(8) 0.035(3) Uani 1 1 d . . .
H68A H -0.0426 0.1274 0.6136 0.042 Uiso 1 1 calc R . .
C69 C 0.4132(4) 0.2676(5) 0.5843(7) 0.027(3) Uani 1 1 d . . .
C70 C 0.4002(4) 0.2069(6) 0.5621(7) 0.028(3) Uani 1 1 d . . .
H70A H 0.4154 0.1732 0.5854 0.033 Uiso 1 1 calc R . .
C71 C 0.3649(5) 0.1968(6) 0.5056(7) 0.032(3) Uani 1 1 d . . .
H71A H 0.3583 0.1566 0.4896 0.038 Uiso 1 1 calc R . .
C72 C 0.3397(4) 0.2456(6) 0.4733(8) 0.039(4) Uani 1 1 d . . .
H72A H 0.3159 0.2380 0.4365 0.047 Uiso 1 1 calc R . .
C73 C 0.3498(5) 0.3059(7) 0.4956(7) 0.040(4) Uani 1 1 d . . .
H73A H 0.3330 0.3389 0.4737 0.048 Uiso 1 1 calc R . .
C74 C 0.3859(4) 0.3163(6) 0.5519(7) 0.033(3) Uani 1 1 d . . .
H74A H 0.3919 0.3566 0.5680 0.040 Uiso 1 1 calc R . .
C75 C 0.5067(4) 0.3226(6) 0.6089(7) 0.031(3) Uani 1 1 d . . .
C76 C 0.5520(5) 0.2943(7) 0.5944(8) 0.047(4) Uani 1 1 d . . .
H76A H 0.5568 0.2540 0.6114 0.057 Uiso 1 1 calc R . .
C77 C 0.5896(5) 0.3222(8) 0.5570(9) 0.059(5) Uani 1 1 d . . .
H77A H 0.6187 0.3011 0.5479 0.071 Uiso 1 1 calc R . .
C78 C 0.5831(5) 0.3828(7) 0.5328(8) 0.052(4) Uani 1 1 d . . .
H78A H 0.6084 0.4029 0.5079 0.062 Uiso 1 1 calc R . .
C79 C 0.5399(5) 0.4134(7) 0.5451(8) 0.043(4) Uani 1 1 d . . .
H79A H 0.5357 0.4536 0.5276 0.052 Uiso 1 1 calc R . .
C80 C 0.5021(5) 0.3837(6) 0.5842(7) 0.037(3) Uani 1 1 d . . .
H80A H 0.4734 0.4053 0.5939 0.044 Uiso 1 1 calc R . .
C81 C 0.4326(4) 0.3310(6) 0.7217(7) 0.027(3) Uani 1 1 d . . .
C82 C 0.3851(4) 0.3182(6) 0.7472(7) 0.036(3) Uani 1 1 d . . .
H82A H 0.3672 0.2866 0.7244 0.043 Uiso 1 1 calc R . .
C83 C 0.3642(4) 0.3513(6) 0.8050(7) 0.033(3) Uani 1 1 d . . .
H83A H 0.3329 0.3415 0.8213 0.039 Uiso 1 1 calc R . .
C84 C 0.3902(5) 0.3996(7) 0.8390(8) 0.043(4) Uani 1 1 d . . .
H84A H 0.3754 0.4239 0.8758 0.051 Uiso 1 1 calc R . .
C85 C 0.4375(5) 0.4110(6) 0.8178(8) 0.040(4) Uani 1 1 d . . .
H85A H 0.4557 0.4410 0.8434 0.047 Uiso 1 1 calc R . .
C86 C 0.4590(5) 0.3786(6) 0.7587(7) 0.037(3) Uani 1 1 d . . .
H86A H 0.4906 0.3883 0.7436 0.044 Uiso 1 1 calc R . .
C87 C 0.5476(4) 0.1358(6) 0.7308(7) 0.029(3) Uani 1 1 d . . .
C88 C 0.5767(4) 0.1082(6) 0.7844(8) 0.035(3) Uani 1 1 d . . .
H88A H 0.5719 0.1163 0.8354 0.042 Uiso 1 1 calc R . .
C89 C 0.6141(4) 0.0672(7) 0.7614(9) 0.044(4) Uani 1 1 d . . .
H89A H 0.6346 0.0485 0.7970 0.052 Uiso 1 1 calc R . .
C90 C 0.6200(5) 0.0552(6) 0.6844(9) 0.045(4) Uani 1 1 d . . .
H90A H 0.6443 0.0282 0.6682 0.054 Uiso 1 1 calc R . .
C91 C 0.5896(4) 0.0835(7) 0.6329(8) 0.040(4) Uani 1 1 d . . .
H91A H 0.5933 0.0752 0.5816 0.048 Uiso 1 1 calc R . .
C92 C 0.5540(5) 0.1237(6) 0.6557(8) 0.039(3) Uani 1 1 d . . .
H92A H 0.5340 0.1429 0.6199 0.047 Uiso 1 1 calc R . .
C93 C 0.4534(4) 0.1406(6) 0.8054(7) 0.028(3) Uani 1 1 d . . .
C94 C 0.4083(5) 0.1287(6) 0.7731(7) 0.037(3) Uani 1 1 d . . .
H94A H 0.4008 0.1462 0.7264 0.044 Uiso 1 1 calc R . .
C95 C 0.3741(5) 0.0920(7) 0.8075(9) 0.047(4) Uani 1 1 d . . .
H95A H 0.3436 0.0853 0.7850 0.056 Uiso 1 1 calc R . .
C96 C 0.3858(5) 0.0651(6) 0.8759(8) 0.040(4) Uani 1 1 d . . .
H96A H 0.3634 0.0386 0.8986 0.048 Uiso 1 1 calc R . .
C97 C 0.4291(5) 0.0767(6) 0.9106(8) 0.041(4) Uani 1 1 d . . .
H97A H 0.4362 0.0591 0.9574 0.049 Uiso 1 1 calc R . .
C98 C 0.4629(5) 0.1149(6) 0.8761(7) 0.037(3) Uani 1 1 d . . .
H98A H 0.4924 0.1235 0.9006 0.044 Uiso 1 1 calc R . .
C99 C 0.5220(5) 0.2418(6) 0.8258(7) 0.031(3) Uani 1 1 d . . .
C100 C 0.4939(4) 0.2630(6) 0.8848(7) 0.032(3) Uani 1 1 d . . .
H10D H 0.4629 0.2464 0.8928 0.038 Uiso 1 1 calc R . .
C101 C 0.5120(6) 0.3094(7) 0.9328(8) 0.055(4) Uani 1 1 d . . .
H10E H 0.4925 0.3243 0.9717 0.066 Uiso 1 1 calc R . .
C102 C 0.5579(5) 0.3331(7) 0.9228(8) 0.048(4) Uani 1 1 d . . .
H10F H 0.5697 0.3640 0.9547 0.057 Uiso 1 1 calc R . .
C103 C 0.5860(5) 0.3113(8) 0.8667(9) 0.057(4) Uani 1 1 d . . .
H10G H 0.6173 0.3275 0.8603 0.068 Uiso 1 1 calc R . .
C104 C 0.5693(4) 0.2645(7) 0.8175(8) 0.046(4) Uani 1 1 d . . .
H10H H 0.5896 0.2491 0.7800 0.055 Uiso 1 1 calc R . .
C105 C 0.4532(6) 0.0214(7) 0.5984(12) 0.064(5) Uani 1 1 d . . .
H10I H 0.4856 0.0344 0.5950 0.076 Uiso 1 1 calc R . .
C106 C 0.4214(7) 0.0291(8) 0.5369(9) 0.063(5) Uani 1 1 d . . .
H10J H 0.4324 0.0476 0.4928 0.075 Uiso 1 1 calc R . .
C107 C 0.3747(6) 0.0097(7) 0.5417(9) 0.050(4) Uani 1 1 d . . .
H10K H 0.3531 0.0158 0.5015 0.061 Uiso 1 1 calc R . .
C108 C 0.3592(6) -0.0188(8) 0.6057(9) 0.057(4) Uani 1 1 d . . .
H10L H 0.3270 -0.0331 0.6071 0.069 Uiso 1 1 calc R . .
C109 C 0.3881(7) -0.0275(9) 0.6675(10) 0.073(6) Uani 1 1 d . . .
H10M H 0.3767 -0.0472 0.7106 0.087 Uiso 1 1 calc R . .
C110 C 0.4372(8) -0.0048(8) 0.6626(11) 0.068(5) Uani 1 1 d . . .
H11A H 0.4583 -0.0081 0.7041 0.082 Uiso 1 1 calc R . .
C111 C 0.1251(6) 0.0198(7) 0.5425(10) 0.055(4) Uani 1 1 d . . .
H11B H 0.1448 0.0271 0.5009 0.066 Uiso 1 1 calc R . .
C112 C 0.1451(5) -0.0012(7) 0.6071(9) 0.047(4) Uani 1 1 d . . .
H11C H 0.1785 -0.0095 0.6088 0.056 Uiso 1 1 calc R . .
C113 C 0.1175(6) -0.0108(7) 0.6713(9) 0.059(5) Uani 1 1 d . . .
H11D H 0.1319 -0.0242 0.7163 0.071 Uiso 1 1 calc R . .
C114 C 0.0674(7) 0.0004(7) 0.6659(8) 0.056(4) Uani 1 1 d . . .
H11E H 0.0478 -0.0059 0.7080 0.067 Uiso 1 1 calc R . .
C115 C 0.0466(5) 0.0201(6) 0.6005(10) 0.049(4) Uani 1 1 d . . .
H11F H 0.0128 0.0264 0.5986 0.059 Uiso 1 1 calc R . .
C116 C 0.0734(5) 0.0310(6) 0.5374(9) 0.045(4) Uani 1 1 d . . .
H11G H 0.0587 0.0452 0.4930 0.054 Uiso 1 1 calc R . .

loop_
_atom_site_aniso_label
_atom_site_aniso_U_11
_atom_site_aniso_U_22
_atom_site_aniso_U_33
_atom_site_aniso_U_23
_atom_site_aniso_U_13
_atom_site_aniso_U_12
Cr1 0.0308(11) 0.0225(12) 0.0324(12) 0.0020(10) -0.0015(9) -0.0012(10)
Cl1 0.0301(18) 0.060(3) 0.035(2) -0.0023(19) 0.0001(15) 0.0015(18)
P1 0.0267(17) 0.026(2) 0.034(2) 0.0015(16) 0.0008(15) -0.0015(16)
P2 0.0280(18) 0.029(2) 0.035(2) 0.0034(17) 0.0058(15) 0.0001(16)
P3 0.0262(17) 0.027(2) 0.032(2) 0.0017(16) 0.0003(15) -0.0010(15)
P4 0.0289(18) 0.031(2) 0.031(2) -0.0005(17) -0.0038(15) 0.0015(16)
O1 0.044(5) 0.026(5) 0.032(5) 0.008(4) 0.008(4) 0.000(4)
O2 0.042(5) 0.031(5) 0.028(5) 0.006(4) 0.001(4) -0.006(4)
O3 0.040(5) 0.069(7) 0.029(5) 0.011(5) -0.004(4) 0.000(5)
O4 0.081(8) 0.096(9) 0.029(6) -0.025(6) 0.002(5) 0.025(7)
O5 0.015(4) 0.061(7) 0.065(7) -0.001(5) -0.004(4) 0.000(5)
O6 0.045(6) 0.064(8) 0.089(8) 0.016(6) -0.015(6) -0.038(6)
N1 0.036(6) 0.032(7) 0.037(7) -0.011(6) -0.003(5) 0.007(5)
N2 0.031(6) 0.026(6) 0.042(7) 0.007(6) -0.004(5) -0.006(5)
N3 0.035(7) 0.057(9) 0.042(7) 0.008(6) -0.001(6) 0.007(6)
N4 0.035(7) 0.028(7) 0.039(7) -0.002(5) -0.009(6) -0.005(6)
N5 0.036(7) 0.049(8) 0.073(9) 0.005(7) -0.023(7) 0.003(6)
N6 0.037(7) 0.042(8) 0.053(8) -0.003(6) -0.009(6) 0.011(6)
N7 0.020(6) 0.018(6) 0.058(8) 0.004(6) -0.002(5) -0.004(5)
N8 0.040(8) 0.063(10) 0.063(9) 0.008(7) 0.005(7) -0.003(7)
N9 0.037(6) 0.020(6) 0.036(6) 0.012(5) 0.021(5) -0.002(5)
N10 0.028(5) 0.021(6) 0.033(6) 0.006(5) -0.002(5) -0.006(5)
C1 0.031(7) 0.037(9) 0.027(8) 0.008(7) -0.002(6) 0.001(6)
C2 0.026(7) 0.025(7) 0.028(8) 0.006(6) -0.003(6) 0.002(6)
C3 0.022(6) 0.032(8) 0.036(8) -0.007(7) -0.008(6) -0.008(6)
C4 0.041(8) 0.033(8) 0.021(7) -0.005(6) 0.001(6) -0.020(7)
C5 0.021(6) 0.035(8) 0.039(8) 0.006(7) -0.008(6) 0.008(6)
C6 0.036(7) 0.035(8) 0.022(7) -0.007(6) -0.002(6) -0.006(6)
C7 0.042(8) 0.022(7) 0.040(8) 0.000(6) 0.012(6) -0.006(6)
C8 0.066(10) 0.022(8) 0.053(10) 0.010(7) 0.015(8) -0.005(7)
C9 0.047(8) 0.029(8) 0.046(9) 0.002(7) -0.004(7) 0.011(7)
C10 0.069(10) 0.015(7) 0.037(8) -0.005(6) -0.008(7) 0.004(7)
C11 0.058(9) 0.023(7) 0.026(7) 0.008(6) 0.002(7) -0.001(7)
C12 0.065(10) 0.055(11) 0.036(9) 0.009(8) 0.024(8) 0.010(8)
C13 0.027(7) 0.041(9) 0.037(8) 0.008(7) -0.011(6) 0.001(6)
C14 0.046(8) 0.041(9) 0.056(10) 0.023(8) -0.005(7) -0.018(7)
C15 0.069(10) 0.029(8) 0.017(7) 0.005(7) -0.005(7) -0.004(7)
C16 0.056(9) 0.032(9) 0.054(10) -0.017(8) 0.010(8) 0.004(7)
C17 0.068(10) 0.021(8) 0.039(9) -0.005(7) -0.006(7) -0.003(7)
C18 0.024(6) 0.026(8) 0.040(8) -0.004(7) -0.007(6) 0.007(6)
C19 0.031(7) 0.028(8) 0.030(8) 0.004(7) -0.006(6) -0.004(6)
C20 0.026(7) 0.017(7) 0.029(8) 0.003(6) -0.001(6) 0.003(6)
C21 0.020(6) 0.038(9) 0.033(8) -0.004(7) 0.002(6) -0.001(6)
C22 0.024(7) 0.034(8) 0.047(9) 0.005(7) -0.006(6) 0.002(6)
C23 0.021(7) 0.047(10) 0.038(9) 0.009(7) -0.001(6) -0.002(7)
C24 0.021(6) 0.029(8) 0.042(9) 0.004(7) -0.009(6) -0.001(6)
C25 0.038(8) 0.017(7) 0.041(8) 0.007(6) -0.004(6) 0.004(6)
C26 0.051(9) 0.019(8) 0.064(10) 0.005(7) 0.009(8) -0.003(7)
C27 0.039(8) 0.037(9) 0.038(8) -0.008(7) 0.007(6) 0.011(7)
C28 0.050(9) 0.028(8) 0.062(10) -0.007(7) -0.011(8) 0.004(7)
C29 0.042(8) 0.032(8) 0.038(9) 0.018(7) -0.008(7) -0.001(7)
C30 0.058(10) 0.054(11) 0.056(10) 0.019(9) 0.009(8) -0.004(9)
C31 0.065(10) 0.062(11) 0.047(10) 0.032(9) -0.003(8) -0.003(9)
C32 0.069(10) 0.050(10) 0.034(9) 0.002(8) 0.005(8) 0.002(8)
C33 0.025(7) 0.022(7) 0.034(8) -0.001(6) 0.000(6) 0.000(6)
C34 0.015(6) 0.027(8) 0.054(9) 0.010(7) 0.006(6) 0.005(6)
C35 0.022(7) 0.040(9) 0.052(9) 0.005(8) -0.005(6) -0.009(7)
C36 0.034(8) 0.042(10) 0.055(10) 0.007(8) -0.013(7) 0.008(7)
C37 0.033(8) 0.040(9) 0.032(8) 0.002(7) 0.002(6) 0.012(7)
C38 0.018(6) 0.032(8) 0.045(8) -0.010(7) -0.001(6) 0.004(6)
C39 0.020(6) 0.024(7) 0.035(8) 0.012(6) 0.000(5) -0.005(6)
C40 0.027(7) 0.029(8) 0.048(9) 0.005(7) 0.007(6) -0.003(6)
C41 0.044(8) 0.029(8) 0.053(10) 0.004(8) 0.011(7) 0.014(7)
C42 0.046(9) 0.040(10) 0.046(9) 0.000(8) 0.009(7) 0.006(8)
C43 0.031(8) 0.058(11) 0.047(9) 0.012(8) 0.001(7) -0.005(7)
C44 0.030(7) 0.025(7) 0.031(8) 0.012(6) 0.008(6) -0.002(6)
C45 0.031(7) 0.034(8) 0.037(8) 0.003(7) -0.007(6) -0.004(6)
C46 0.035(7) 0.022(8) 0.047(9) -0.010(7) -0.005(7) 0.007(6)
C47 0.064(10) 0.040(9) 0.046(10) -0.012(8) -0.004(8) 0.018(8)
C48 0.037(8) 0.043(9) 0.042(9) -0.008(7) -0.014(7) -0.003(7)
C49 0.046(8) 0.052(10) 0.024(8) 0.004(7) -0.009(7) -0.011(8)
C50 0.026(7) 0.029(8) 0.049(9) -0.008(7) 0.003(6) -0.007(6)
C51 0.037(8) 0.029(8) 0.031(8) -0.008(6) 0.004(6) -0.004(6)
C52 0.026(7) 0.035(8) 0.047(9) 0.012(7) 0.007(6) 0.013(6)
C53 0.039(8) 0.043(9) 0.044(9) 0.015(7) -0.001(7) 0.010(7)
C54 0.038(8) 0.035(9) 0.051(10) 0.005(8) -0.003(7) 0.016(7)
C55 0.023(7) 0.041(9) 0.049(9) -0.013(8) -0.003(6) 0.004(7)
C56 0.035(8) 0.025(8) 0.036(8) 0.000(6) -0.009(6) -0.003(6)
C57 0.044(8) 0.019(7) 0.024(7) 0.000(6) 0.003(6) -0.007(6)
C58 0.055(9) 0.041(9) 0.034(8) 0.003(7) 0.008(7) 0.003(8)
C59 0.054(9) 0.042(9) 0.039(9) -0.021(8) -0.007(7) 0.002(8)
C60 0.049(9) 0.039(9) 0.043(9) -0.009(7) -0.001(7) 0.013(8)
C61 0.054(10) 0.043(10) 0.068(11) 0.006(9) 0.025(9) 0.032(8)
C62 0.039(8) 0.036(9) 0.059(10) -0.001(8) 0.000(7) 0.010(7)
C63 0.042(8) 0.027(8) 0.042(9) 0.006(7) 0.009(7) -0.006(7)
C64 0.015(6) 0.056(10) 0.057(10) 0.022(8) 0.008(6) -0.013(7)
C65 0.035(8) 0.044(10) 0.066(12) 0.018(9) 0.007(8) -0.006(8)
C66 0.029(8) 0.032(9) 0.099(14) 0.021(10) -0.009(9) 0.004(7)
C67 0.033(8) 0.030(8) 0.075(11) -0.013(8) 0.011(8) -0.002(7)
C68 0.037(8) 0.024(8) 0.044(9) 0.007(7) 0.002(6) 0.004(6)
C69 0.030(7) 0.018(7) 0.032(7) 0.006(6) 0.005(6) 0.000(6)
C70 0.033(7) 0.023(8) 0.028(7) 0.000(6) 0.005(6) -0.002(6)
C71 0.048(8) 0.017(7) 0.031(8) 0.000(6) -0.001(6) -0.001(6)
C72 0.028(7) 0.040(9) 0.050(9) -0.007(7) -0.012(6) -0.004(7)
C73 0.040(8) 0.036(9) 0.044(9) 0.009(7) -0.014(7) -0.012(7)
C74 0.021(6) 0.029(8) 0.049(9) -0.007(7) -0.001(6) 0.002(6)
C75 0.018(6) 0.047(9) 0.028(7) -0.006(7) 0.007(5) -0.001(6)
C76 0.045(9) 0.049(10) 0.048(9) 0.014(8) 0.015(7) 0.003(8)
C77 0.040(9) 0.059(12) 0.078(12) -0.008(10) 0.006(8) -0.004(9)
C78 0.044(9) 0.049(11) 0.062(11) 0.017(9) -0.014(8) -0.022(8)
C79 0.035(8) 0.037(9) 0.056(10) 0.008(8) -0.015(7) -0.013(7)
C80 0.037(8) 0.023(8) 0.050(9) 0.005(7) -0.016(7) -0.006(7)
C81 0.019(6) 0.030(8) 0.032(8) -0.002(6) -0.001(5) 0.008(6)
C82 0.031(7) 0.043(9) 0.034(8) -0.010(7) -0.003(6) -0.007(7)
C83 0.023(7) 0.039(9) 0.037(8) -0.005(7) 0.012(6) 0.001(6)
C84 0.036(8) 0.039(9) 0.053(10) -0.012(8) -0.004(7) -0.002(7)
C85 0.041(8) 0.028(8) 0.050(9) -0.011(7) -0.003(7) -0.008(7)
C86 0.035(8) 0.024(8) 0.050(9) -0.015(7) 0.009(7) -0.002(6)
C87 0.033(7) 0.018(7) 0.037(8) 0.007(6) -0.004(6) -0.008(6)
C88 0.028(7) 0.037(8) 0.041(8) 0.007(7) -0.007(6) 0.007(6)
C89 0.010(6) 0.054(10) 0.067(11) 0.016(8) -0.001(6) 0.018(6)
C90 0.048(9) 0.033(9) 0.054(10) -0.021(8) -0.010(8) 0.006(7)
C91 0.022(7) 0.057(10) 0.042(9) -0.005(8) -0.001(6) 0.004(7)
C92 0.032(8) 0.036(9) 0.048(9) -0.001(7) -0.004(7) 0.003(7)
C93 0.033(7) 0.020(7) 0.032(8) 0.000(6) -0.005(6) -0.008(6)
C94 0.039(8) 0.040(9) 0.032(8) 0.004(7) 0.000(6) -0.002(7)
C95 0.041(8) 0.040(9) 0.060(11) -0.002(8) 0.021(8) -0.012(7)
C96 0.045(9) 0.035(9) 0.041(9) 0.005(7) 0.000(7) -0.003(7)
C97 0.052(9) 0.043(9) 0.028(8) 0.015(7) 0.005(7) 0.004(8)
C98 0.033(7) 0.038(9) 0.039(9) 0.003(7) -0.002(6) -0.002(7)
C99 0.040(8) 0.018(7) 0.035(8) 0.003(6) 0.001(6) -0.004(6)
C100 0.022(6) 0.038(8) 0.036(8) -0.013(7) -0.004(6) -0.012(6)
C101 0.066(11) 0.059(11) 0.041(9) -0.009(8) 0.009(8) -0.005(9)
C102 0.047(9) 0.045(10) 0.050(10) -0.010(8) -0.012(8) -0.006(8)
C103 0.038(9) 0.059(11) 0.073(12) 0.003(10) -0.012(9) -0.007(8)
C104 0.019(7) 0.066(11) 0.054(10) -0.025(8) 0.012(6) 0.003(7)
C105 0.066(11) 0.031(10) 0.094(15) -0.011(10) -0.014(11) -0.002(9)
C106 0.079(13) 0.061(12) 0.048(11) -0.001(9) 0.003(9) -0.008(10)
C107 0.051(10) 0.041(10) 0.059(11) 0.007(8) -0.006(8) 0.014(8)
C108 0.052(10) 0.070(12) 0.050(10) -0.007(9) 0.010(9) -0.005(9)
C109 0.079(13) 0.084(15) 0.056(12) -0.008(10) -0.009(10) 0.044(12)
C110 0.103(16) 0.032(10) 0.070(13) -0.017(10) -0.030(12) 0.031(10)
C111 0.071(11) 0.032(9) 0.062(11) -0.010(8) 0.019(9) -0.023(8)
C112 0.047(9) 0.042(10) 0.052(10) -0.006(8) -0.007(8) -0.005(8)
C113 0.078(12) 0.059(12) 0.040(10) -0.011(8) -0.026(9) -0.007(10)
C114 0.083(13) 0.052(11) 0.032(9) -0.006(8) 0.003(9) -0.030(10)
C115 0.034(8) 0.027(9) 0.086(13) -0.009(9) -0.011(9) -0.002(7)
C116 0.044(9) 0.038(9) 0.054(10) 0.013(8) 0.001(8) 0.004(7)

loop_
_geom_bond_atom_site_label_1
_geom_bond_atom_site_label_2
_geom_bond_distance
_geom_bond_site_symmetry_2
_geom_bond_publ_flag
Cr1 O2 1.919(9) . ?
Cr1 O1 1.936(8) . ?
Cr1 N3 2.014(11) . ?
Cr1 N2 2.013(11) . ?
Cr1 N1 2.032(11) . ?
Cr1 N6 2.044(12) . ?
Cl1 O4 1.406(10) . ?
Cl1 O6 1.423(9) . ?
Cl1 O3 1.435(9) . ?
Cl1 O5 1.439(9) . ?
P1 N9 1.584(10) . ?
P1 C45 1.774(13) . ?
P1 C39 1.785(12) . ?
P1 C33 1.791(12) . ?
P2 N9 1.579(10) . ?
P2 C63 1.772(13) . ?
P2 C57 1.783(13) . ?
P2 C51 1.789(13) . ?
P3 N10 1.582(10) . ?
P3 C69 1.763(12) . ?
P3 C75 1.765(12) . ?
P3 C81 1.776(12) . ?
P4 N10 1.589(10) . ?
P4 C93 1.785(12) . ?
P4 C99 1.790(13) . ?
P4 C87 1.817(13) . ?
O1 C1 1.310(14) . ?
O2 C20 1.326(13) . ?
N1 C15 1.271(15) . ?
N1 C16 1.485(16) . ?
N2 C18 1.263(15) . ?
N2 C17 1.519(16) . ?
N3 N4 1.195(14) . ?
N4 N5 1.140(14) . ?
N6 N7 1.174(14) . ?
N7 N8 1.144(14) . ?
C1 C2 1.412(17) . ?
C1 C6 1.453(18) . ?
C2 C3 1.380(16) . ?
C2 C7 1.546(17) . ?
C3 C4 1.398(17) . ?
C4 C5 1.370(16) . ?
C4 C11 1.511(17) . ?
C5 C6 1.415(17) . ?
C6 C15 1.406(17) . ?
C7 C8 1.515(17) . ?
C7 C10 1.519(17) . ?
C7 C9 1.569(17) . ?
C11 C13 1.498(17) . ?
C11 C12 1.503(18) . ?
C11 C14 1.535(18) . ?
C16 C17 1.525(18) . ?
C18 C19 1.456(17) . ?
C19 C20 1.405(16) . ?
C19 C24 1.423(17) . ?
C20 C21 1.440(17) . ?
C21 C22 1.363(17) . ?
C21 C25 1.548(17) . ?
C22 C23 1.424(18) . ?
C23 C24 1.358(17) . ?
C23 C29 1.531(17) . ?
C25 C28 1.510(17) . ?
C25 C27 1.542(17) . ?
C25 C26 1.571(17) . ?
C29 C32 1.508(19) . ?
C29 C30 1.521(18) . ?
C29 C31 1.535(18) . ?
C33 C34 1.375(16) . ?
C33 C38 1.424(17) . ?
C34 C35 1.391(16) . ?
C35 C36 1.434(18) . ?
C36 C37 1.353(17) . ?
C37 C38 1.388(16) . ?
C39 C40 1.376(17) . ?
C39 C44 1.386(16) . ?
C40 C41 1.423(17) . ?
C41 C42 1.360(18) . ?
C42 C43 1.392(19) . ?
C43 C44 1.361(17) . ?
C45 C50 1.383(16) . ?
C45 C46 1.396(17) . ?
C46 C47 1.354(18) . ?
C47 C48 1.394(18) . ?
C48 C49 1.380(18) . ?
C49 C50 1.383(17) . ?
C51 C52 1.373(17) . ?
C51 C56 1.391(17) . ?
C52 C53 1.393(17) . ?
C53 C54 1.376(18) . ?
C54 C55 1.380(18) . ?
C55 C56 1.388(17) . ?
C57 C58 1.364(17) . ?
C57 C62 1.434(17) . ?
C58 C59 1.358(18) . ?
C59 C60 1.376(18) . ?
C60 C61 1.40(2) . ?
C61 C62 1.369(19) . ?
C63 C68 1.403(17) . ?
C63 C64 1.419(17) . ?
C64 C65 1.397(19) . ?
C65 C66 1.36(2) . ?
C66 C67 1.40(2) . ?
C67 C68 1.372(18) . ?
C69 C74 1.408(16) . ?
C69 C70 1.414(16) . ?
C70 C71 1.399(16) . ?
C71 C72 1.380(17) . ?
C72 C73 1.389(18) . ?
C73 C74 1.413(16) . ?
C75 C80 1.396(17) . ?
C75 C76 1.406(17) . ?
C76 C77 1.364(19) . ?
C77 C78 1.39(2) . ?
C78 C79 1.369(19) . ?
C79 C80 1.401(18) . ?
C81 C82 1.402(16) . ?
C81 C86 1.413(17) . ?
C82 C83 1.376(16) . ?
C83 C84 1.394(17) . ?
C84 C85 1.371(18) . ?
C85 C86 1.392(17) . ?
C87 C88 1.366(16) . ?
C87 C92 1.368(17) . ?
C88 C89 1.415(17) . ?
C89 C90 1.398(18) . ?
C90 C91 1.370(18) . ?
C91 C92 1.366(17) . ?
C93 C94 1.375(16) . ?
C93 C98 1.390(17) . ?
C94 C95 1.371(17) . ?
C95 C96 1.378(18) . ?
C96 C97 1.350(18) . ?
C97 C98 1.384(17) . ?
C99 C100 1.380(17) . ?
C99 C104 1.388(17) . ?
C100 C101 1.401(18) . ?
C101 C102 1.37(2) . ?
C102 C103 1.34(2) . ?
C103 C104 1.41(2) . ?
C105 C110 1.34(2) . ?
C105 C106 1.40(2) . ?
C106 C107 1.34(2) . ?
C107 C108 1.36(2) . ?
C108 C109 1.35(2) . ?
C109 C110 1.43(2) . ?
C111 C112 1.34(2) . ?
C111 C116 1.43(2) . ?
C112 C113 1.38(2) . ?
C113 C114 1.39(2) . ?
C114 C115 1.35(2) . ?
C115 C116 1.360(19) . ?
